data_1556850
loop_
_publ_author_name
'Guo, Yong-Wei'
'Gong, Ben-Qiang'
'Yuan, Jie'
'Li, Hou-Jin'
'Mahmud, Taifo'
'Huang, Yun'
'Li, Jian-Feng'
'Yang, De-Po'
'Lan, Wen-Jian'

_publ_section_title
;
 l-Phenylalanine Alters the Privileged Secondary Metabolite Production in
 the Marine-Derived Fungus Trichoderma erinaceum F1-1
;
_journal_name_full 'Journal of Natural Products'
_journal_paper_doi 10.1021/acs.jnatprod.9b00710
_journal_year 2019
_chemical_absolute_configuration ad
_chemical_formula_moiety 'C20 H28 O3'
_chemical_formula_sum 'C20 H28 O3'
_chemical_formula_weight 316.42
_space_group_crystal_system monoclinic
_space_group_IT_number 4
_space_group_name_Hall 'P 2yb'
_space_group_name_H-M_alt 'P 1 21 1'
_atom_sites_solution_hydrogens geom
_atom_sites_solution_primary direct
_audit_creation_date 2019-07-09
_audit_creation_method
;
Olex2 1.2
(compiled 2018.05.29 svn.r3508 for OlexSys, GUI svn.r5506)
;
_cell_angle_alpha 90
_cell_angle_beta 98.2546(9)
_cell_angle_gamma 90
_cell_formula_units_Z 2
_cell_length_a 8.26597(8)
_cell_length_b 9.64323(9)
_cell_length_c 10.64668(11)
_cell_measurement_reflns_used 12973
_cell_measurement_temperature 100
_cell_measurement_theta_max 75.8710
_cell_measurement_theta_min 4.1710
_cell_volume 839.862(14)
_computing_cell_refinement 'CrysAlisPro 1.171.38.41r (Rigaku OD, 2015)'
_computing_data_collection 'CrysAlisPro 1.171.38.41r (Rigaku OD, 2015)'
_computing_data_reduction 'CrysAlisPro 1.171.38.41r (Rigaku OD, 2015)'
_computing_molecular_graphics 'Olex2 (Dolomanov et al., 2009)'
_computing_publication_material 'Olex2 (Dolomanov et al., 2009)'
_computing_structure_refinement 'ShelXL (Sheldrick, 2015)'
_computing_structure_solution 'ShelXS (Sheldrick, 2008)'
_diffrn_ambient_temperature 100
_diffrn_detector 'CCD plate'
_diffrn_detector_area_resol_mean 8.2417
_diffrn_detector_type Onyx
_diffrn_measured_fraction_theta_full 0.998
_diffrn_measured_fraction_theta_max 0.996
_diffrn_measurement_details
;
List of Runs (angles in degrees, time in seconds):

  # Type    Start    End  Width  t~exp~   \w     \q     \k     \f   Frames
--------------------------------------------------------------------------
  1  \w   -114.00 -18.00   1.00    1.00    --  -43.93 -57.00 -90.00   96
  2  \w   -118.00 -73.00   1.00    1.00    --  -43.93-125.00 -60.00   45
  3  \w     20.00 116.00   1.00    1.00    --   43.93  37.00-180.00   96
  4  \w     73.00 118.00   1.00    1.00    --   43.93 125.00 120.00   45
  5  \w     73.00 118.00   1.00    1.00    --   43.93 125.00   0.00   45
  6  \w     73.00 118.00   1.00    1.00    --   43.93 125.00-120.00   45
  7  \w     18.00 114.00   1.00    1.00    --   43.93  57.00  60.00   96
  8  \w     84.00 178.00   1.00    2.00    --  108.00  45.00 120.00   94
  9  \w     81.00 178.00   1.00    2.00    --  108.00  61.00  90.00   97
 10  \w     81.00 178.00   1.00    2.00    --  108.00  61.00  60.00   97
 11  \w     25.00 109.00   1.00    2.00    --  108.00 -94.00-120.00   84
 12  \w     34.00 121.00   1.00    2.00    --  108.00-125.00-120.00   87
 13  \w     76.00 178.00   1.00    2.00    --  108.00  77.00 150.00  102
 14  \w     84.00 178.00   1.00    2.00    --  108.00  45.00  90.00   94
 15  \w     76.00 178.00   1.00    2.00    --  108.00  77.00  30.00  102
 16  \w     34.00 121.00   1.00    2.00    --  108.00-125.00 120.00   87
 17  \w     81.00 178.00   1.00    2.00    --  108.00  61.00 -60.00   97
 18  \w     81.00 178.00   1.00    2.00    --  108.00  61.00 120.00   97
 19  \w     38.00 134.00   1.00    2.00    --  108.00 -60.00-145.00   96
 20  \w     82.00 178.00   1.00    2.00    --  108.00  60.00  -6.00   96
 21  \w     76.00 178.00   1.00    2.00    --  108.00  77.00  90.00  102
 22  \w     35.00 135.00   1.00    2.00    --  108.00 -30.00   0.00  100
 23  \w     18.00 114.00   1.00    1.00    --   43.93  57.00-120.00   96
 24  \w      2.00  97.00   1.00    1.00    --   43.93-125.00   0.00   95
 25  \w      2.00  97.00   1.00    1.00    --   43.93-125.00-150.00   95
 26  \w     12.00 118.00   1.00    1.00    --   43.93  77.00 120.00  106
 27  \w     12.00 118.00   1.00    1.00    --   43.93  77.00 -60.00  106
 28  \w     76.00 178.00   1.00    2.00    --  108.00  77.00-120.00  102
 29  \w     81.00 178.00   1.00    2.00    --  108.00  30.00-120.00   97
 30  \w     76.00 178.00   1.00    2.00    --  108.00  77.00-180.00  102
 31  \w     81.00 178.00   1.00    2.00    --  108.00  61.00 -30.00   97
 32  \w     34.00 140.00   1.00    2.00    --  108.00 -77.00   0.00  106
;
_diffrn_measurement_device 'four-circle diffractometer'
_diffrn_measurement_device_type 'Xcalibur, Onyx, Nova'
_diffrn_measurement_method '\w scans'
_diffrn_orient_matrix_type 'CrysAlisPro convention (1999,Acta A55,543-557)'
_diffrn_orient_matrix_UB_11 0.1831816000
_diffrn_orient_matrix_UB_12 0.0276326000
_diffrn_orient_matrix_UB_13 -0.0020601000
_diffrn_orient_matrix_UB_21 0.0436683000
_diffrn_orient_matrix_UB_22 -0.1093159000
_diffrn_orient_matrix_UB_23 0.1048747000
_diffrn_orient_matrix_UB_31 0.0024380000
_diffrn_orient_matrix_UB_32 -0.1131796000
_diffrn_orient_matrix_UB_33 -0.1018499000
_diffrn_radiation_monochromator mirror
_diffrn_radiation_probe x-ray
_diffrn_radiation_type CuK\a
_diffrn_radiation_wavelength 1.54184
_diffrn_reflns_av_R_equivalents 0.0408
_diffrn_reflns_av_unetI/netI 0.0257
_diffrn_reflns_Laue_measured_fraction_full 0.998
_diffrn_reflns_Laue_measured_fraction_max 0.996
_diffrn_reflns_limit_h_max 10
_diffrn_reflns_limit_h_min -10
_diffrn_reflns_limit_k_max 12
_diffrn_reflns_limit_k_min -12
_diffrn_reflns_limit_l_max 13
_diffrn_reflns_limit_l_min -13
_diffrn_reflns_number 16354
_diffrn_reflns_point_group_measured_fraction_full 0.998
_diffrn_reflns_point_group_measured_fraction_max 0.989
_diffrn_reflns_theta_full 67.684
_diffrn_reflns_theta_max 76.016
_diffrn_reflns_theta_min 4.196
_diffrn_source 'micro-focus sealed X-ray tube'
_diffrn_source_type 'Nova (Cu) X-ray Source'
_exptl_absorpt_coefficient_mu 0.650
_exptl_absorpt_correction_T_max 1.00000
_exptl_absorpt_correction_T_min 0.22624
_exptl_absorpt_correction_type multi-scan
_exptl_absorpt_process_details
;
CrysAlisPro 1.171.38.41r (Rigaku Oxford Diffraction, 2015)
Empirical absorption correction using spherical harmonics,
 implemented in SCALE3 ABSPACK scaling algorithm.
;
_exptl_crystal_colour colourless
_exptl_crystal_colour_primary colourless
_exptl_crystal_density_diffrn 1.251
_exptl_crystal_description block
_exptl_crystal_F_000 344
_exptl_crystal_size_max 0.4
_exptl_crystal_size_mid 0.3
_exptl_crystal_size_min 0.1
_refine_diff_density_max 0.200
_refine_diff_density_min -0.146
_refine_diff_density_rms 0.033
_refine_ls_abs_structure_details
;
 Flack x determined using 1548 quotients [(I+)-(I-)]/[(I+)+(I-)]
 (Parsons, Flack and Wagner, Acta Cryst. B69 (2013) 249-259).
;
_refine_ls_abs_structure_Flack 0.03(8)
_refine_ls_extinction_method none
_refine_ls_goodness_of_fit_ref 1.048
_refine_ls_hydrogen_treatment constr
_refine_ls_matrix_type full
_refine_ls_number_parameters 214
_refine_ls_number_reflns 3460
_refine_ls_number_restraints 1
_refine_ls_restrained_S_all 1.048
_refine_ls_R_factor_all 0.0298
_refine_ls_R_factor_gt 0.0290
_refine_ls_shift/su_max 0.000
_refine_ls_shift/su_mean 0.000
_refine_ls_structure_factor_coef Fsqd
_refine_ls_weighting_details 'w=1/[\s^2^(Fo^2^)+(0.0439P)^2^+0.1019P] where P=(Fo^2^+2Fc^2^)/3'
_refine_ls_weighting_scheme calc
_refine_ls_wR_factor_gt 0.0757
_refine_ls_wR_factor_ref 0.0767
_reflns_Friedel_coverage 0.870
_reflns_Friedel_fraction_full 0.998
_reflns_Friedel_fraction_max 0.982
_reflns_number_gt 3384
_reflns_number_total 3460
_reflns_threshold_expression 'I > 2\s(I)'
_cod_data_source_file np9b00710_si_001.cif
_cod_data_source_block gyw_4-5_180809
_cod_original_cell_volume 839.861(14)
_cod_database_code 1556850
_shelx_shelxl_version_number 2018/3
_shelx_space_group_comment
;
The symmetry employed for this shelxl refinement is uniquely defined
by the following loop, which should always be used as a source of
symmetry information in preference to the above space-group names.
They are only intended as comments.
;
_shelx_estimated_absorpt_t_max 0.938
_shelx_estimated_absorpt_t_min 0.781
_reflns_odcompleteness_completeness 99.77
_reflns_odcompleteness_iscentric 1
_reflns_odcompleteness_theta 71.98
_olex2_refinement_description
;
1. Fixed Uiso
 At 1.2 times of:
  All C(H) groups, All C(H,H) groups
 At 1.5 times of:
  All C(H,H,H) groups, All O(H) groups
2.a Ternary CH refined with riding coordinates:
 C14(H14), C5(H5), C2(H2A), C15(H15)
2.b Secondary CH2 refined with riding coordinates:
 C12(H12A,H12B), C8(H8A,H8B), C7(H7A,H7B), C4(H4A,H4B)
2.c Idealised Me refined as rotating group:
 C17(H17A,H17B,H17C), C20(H20A,H20B,H20C), C16(H16A,H16B,H16C), C19(H19A,H19B,
 H19C), C18(H18A,H18B,H18C)
2.d Idealised tetrahedral OH refined as rotating group:
 O2(H2)
;
_olex2_submission_special_instructions 'No special instructions were received'
_oxdiff_exptl_absorpt_empirical_details
;
Empirical correction (ABSPACK) includes:
- Absorption correction using spherical harmonics
- Frame scaling
;
_oxdiff_exptl_absorpt_empirical_full_max 4.601
_oxdiff_exptl_absorpt_empirical_full_min 0.454

loop_
_space_group_symop_operation_xyz
'x, y, z'
'-x, y+1/2, -z'

loop_
_atom_site_label
_atom_site_type_symbol
_atom_site_fract_x
_atom_site_fract_y
_atom_site_fract_z
_atom_site_U_iso_or_equiv
_atom_site_adp_type
_atom_site_occupancy
_atom_site_site_symmetry_order
_atom_site_calc_flag
_atom_site_refinement_flags_posn
O1 O -0.29366(16) -0.90515(15) -0.30761(12) 0.0293(3) Uani 1 1 d .
O2 O -0.25345(16) -0.88063(14) -0.84424(13) 0.0278(3) Uani 1 1 d .
H2 H -0.330004 -0.824695 -0.866844 0.042 Uiso 1 1 calc GR
O3 O -0.45217(17) -1.23055(15) -1.08854(12) 0.0303(3) Uani 1 1 d .
C12 C -0.3473(2) -0.89564(19) -0.54712(16) 0.0246(4) Uani 1 1 d .
H12A H -0.257641 -0.841431 -0.575713 0.030 Uiso 1 1 calc R
H12B H -0.451769 -0.843883 -0.561359 0.030 Uiso 1 1 calc R
C9 C -0.1884(2) -1.20173(19) -0.41607(16) 0.0232(3) Uani 1 1 d .
C17 C -0.0759(2) -1.3336(2) -0.92481(17) 0.0261(4) Uani 1 1 d .
H17A H -0.020144 -1.305811 -0.996076 0.039 Uiso 1 1 calc GR
H17B H -0.176160 -1.384163 -0.957006 0.039 Uiso 1 1 calc GR
H17C H -0.003749 -1.393514 -0.867264 0.039 Uiso 1 1 calc GR
C14 C -0.2560(2) -1.07932(18) -0.70316(15) 0.0194(3) Uani 1 1 d .
H14 H -0.151770 -1.028285 -0.675114 0.023 Uiso 1 1 calc R
C3 C -0.3961(2) -1.21742(19) -0.97604(16) 0.0234(3) Uani 1 1 d .
C10 C -0.2821(2) -1.09571(19) -0.46503(16) 0.0221(3) Uani 1 1 d .
C8 C -0.1415(2) -1.32141(19) -0.49420(16) 0.0238(4) Uani 1 1 d .
H8A H -0.238925 -1.380945 -0.516856 0.029 Uiso 1 1 calc R
H8B H -0.057954 -1.377448 -0.440770 0.029 Uiso 1 1 calc R
C20 C -0.1245(3) -1.2065(2) -0.27643(16) 0.0315(4) Uani 1 1 d .
H20A H -0.148691 -1.118572 -0.236904 0.047 Uiso 1 1 calc GR
H20B H -0.005954 -1.221307 -0.264668 0.047 Uiso 1 1 calc GR
H20C H -0.177125 -1.282724 -0.236820 0.047 Uiso 1 1 calc GR
C5 C -0.3445(2) -1.33393(18) -0.75398(16) 0.0215(3) Uani 1 1 d .
H5 H -0.407256 -1.321441 -0.681173 0.026 Uiso 1 1 calc R
C13 C -0.3602(2) -1.04958(17) -0.59816(16) 0.0215(3) Uani 1 1 d .
C2 C -0.2592(2) -1.11907(18) -0.93085(16) 0.0220(3) Uani 1 1 d .
H2A H -0.220319 -1.068999 -1.003164 0.026 Uiso 1 1 calc R
C16 C 0.0382(2) -1.1166(2) -0.83039(17) 0.0254(4) Uani 1 1 d .
H16A H 0.124464 -1.169532 -0.778499 0.038 Uiso 1 1 calc GR
H16B H 0.017380 -1.030726 -0.786207 0.038 Uiso 1 1 calc GR
H16C H 0.073140 -1.094069 -0.912154 0.038 Uiso 1 1 calc GR
C19 C -0.5434(2) -1.0849(2) -0.62376(17) 0.0253(4) Uani 1 1 d .
H19A H -0.593942 -1.063823 -0.548140 0.038 Uiso 1 1 calc GR
H19B H -0.557033 -1.183747 -0.643982 0.038 Uiso 1 1 calc GR
H19C H -0.596060 -1.029679 -0.695465 0.038 Uiso 1 1 calc GR
C15 C -0.3188(2) -1.01643(18) -0.83417(16) 0.0216(3) Uani 1 1 d .
H15 H -0.440930 -1.012598 -0.847115 0.026 Uiso 1 1 calc R
C18 C -0.3032(3) -1.48973(19) -0.75489(19) 0.0291(4) Uani 1 1 d .
H18A H -0.256138 -1.511953 -0.831875 0.044 Uiso 1 1 calc GR
H18B H -0.403066 -1.544080 -0.753370 0.044 Uiso 1 1 calc GR
H18C H -0.224089 -1.512241 -0.680020 0.044 Uiso 1 1 calc GR
C11 C -0.3056(2) -0.9554(2) -0.41301(16) 0.0236(4) Uani 1 1 d .
C6 C -0.19877(19) -1.23028(18) -0.72860(15) 0.0187(3) Uani 1 1 d .
C1 C -0.1193(2) -1.20392(18) -0.85288(15) 0.0213(3) Uani 1 1 d .
C7 C -0.0742(2) -1.28227(18) -0.61745(16) 0.0211(3) Uani 1 1 d .
H7A H 0.009771 -1.209382 -0.596713 0.025 Uiso 1 1 calc R
H7B H -0.018493 -1.364662 -0.646587 0.025 Uiso 1 1 calc R
C4 C -0.4663(2) -1.2961(2) -0.87405(17) 0.0256(4) Uani 1 1 d .
H4A H -0.515445 -1.383043 -0.911582 0.031 Uiso 1 1 calc R
H4B H -0.555738 -1.240098 -0.847234 0.031 Uiso 1 1 calc R

loop_
_atom_site_aniso_label
_atom_site_aniso_U_11
_atom_site_aniso_U_22
_atom_site_aniso_U_33
_atom_site_aniso_U_23
_atom_site_aniso_U_13
_atom_site_aniso_U_12
O1 0.0288(6) 0.0331(7) 0.0256(6) -0.0087(5) 0.0031(5) 0.0018(6)
O2 0.0306(6) 0.0176(6) 0.0330(7) 0.0042(5) -0.0027(5) -0.0016(5)
O3 0.0354(7) 0.0319(7) 0.0211(6) 0.0008(5) -0.0045(5) -0.0050(6)
C12 0.0266(8) 0.0200(8) 0.0265(8) -0.0034(7) 0.0013(6) 0.0023(7)
C9 0.0235(8) 0.0248(9) 0.0211(8) 0.0010(7) 0.0029(6) -0.0018(7)
C17 0.0297(9) 0.0269(9) 0.0223(8) -0.0011(7) 0.0063(7) 0.0030(7)
C14 0.0192(7) 0.0181(8) 0.0198(8) -0.0001(6) -0.0011(6) -0.0002(6)
C3 0.0246(8) 0.0231(8) 0.0214(8) -0.0011(7) -0.0006(6) 0.0013(7)
C10 0.0227(7) 0.0234(8) 0.0202(8) -0.0038(6) 0.0036(6) -0.0011(7)
C8 0.0278(8) 0.0218(8) 0.0212(8) 0.0030(7) 0.0019(6) 0.0034(7)
C20 0.0384(10) 0.0354(11) 0.0197(8) 0.0021(7) 0.0011(7) 0.0063(9)
C5 0.0235(8) 0.0191(8) 0.0216(8) -0.0005(6) 0.0023(6) -0.0024(7)
C13 0.0225(7) 0.0186(8) 0.0225(8) -0.0018(6) 0.0001(6) 0.0022(6)
C2 0.0248(8) 0.0213(9) 0.0190(7) 0.0016(6) 0.0001(6) -0.0018(7)
C16 0.0225(8) 0.0286(9) 0.0253(8) 0.0028(7) 0.0039(6) -0.0021(7)
C19 0.0222(8) 0.0259(9) 0.0274(8) -0.0021(7) 0.0019(6) 0.0022(7)
C15 0.0223(8) 0.0174(8) 0.0240(8) 0.0012(6) -0.0006(6) -0.0023(6)
C18 0.0367(10) 0.0203(9) 0.0308(9) -0.0034(7) 0.0063(8) -0.0029(8)
C11 0.0198(8) 0.0248(9) 0.0259(9) -0.0037(7) 0.0024(6) 0.0010(7)
C6 0.0196(7) 0.0176(8) 0.0187(7) -0.0007(6) 0.0018(6) 0.0001(6)
C1 0.0218(7) 0.0222(9) 0.0196(7) 0.0005(6) 0.0020(6) -0.0006(7)
C7 0.0214(8) 0.0213(8) 0.0203(8) 0.0005(6) 0.0021(6) 0.0030(6)
C4 0.0250(8) 0.0279(10) 0.0224(8) -0.0015(7) -0.0018(6) -0.0064(7)

loop_
_atom_type_symbol
_atom_type_description
_atom_type_scat_dispersion_real
_atom_type_scat_dispersion_imag
_atom_type_scat_source
C C 0.0181 0.0091 'International Tables Vol C Tables 4.2.6.8 and 6.1.1.4'
H H 0.0000 0.0000 'International Tables Vol C Tables 4.2.6.8 and 6.1.1.4'
O O 0.0492 0.0322 'International Tables Vol C Tables 4.2.6.8 and 6.1.1.4'

loop_
_geom_angle_atom_site_label_1
_geom_angle_atom_site_label_2
_geom_angle_atom_site_label_3
_geom_angle
C15 O2 H2 109.5
H12A C12 H12B 111.2
C13 C12 H12A 114.0
C13 C12 H12B 114.0
C11 C12 H12A 114.0
C11 C12 H12B 114.0
C11 C12 C13 87.82(13)
C10 C9 C8 123.32(15)
C10 C9 C20 120.53(16)
C20 C9 C8 116.15(16)
H17A C17 H17B 109.5
H17A C17 H17C 109.5
H17B C17 H17C 109.5
C1 C17 H17A 109.5
C1 C17 H17B 109.5
C1 C17 H17C 109.5
C13 C14 H14 103.9
C13 C14 C15 115.79(14)
C13 C14 C6 121.02(14)
C15 C14 H14 103.9
C15 C14 C6 106.26(13)
C6 C14 H14 103.9
O3 C3 C2 122.65(16)
O3 C3 C4 121.35(16)
C2 C3 C4 115.96(14)
C9 C10 C13 136.17(16)
C9 C10 C11 130.39(16)
C11 C10 C13 91.17(14)
C9 C8 H8A 108.3
C9 C8 H8B 108.3
C9 C8 C7 115.79(15)
H8A C8 H8B 107.4
C7 C8 H8A 108.3
C7 C8 H8B 108.3
C9 C20 H20A 109.5
C9 C20 H20B 109.5
C9 C20 H20C 109.5
H20A C20 H20B 109.5
H20A C20 H20C 109.5
H20B C20 H20C 109.5
C18 C5 H5 105.2
C18 C5 C6 117.38(15)
C18 C5 C4 109.98(15)
C6 C5 H5 105.2
C4 C5 H5 105.2
C4 C5 C6 112.70(14)
C14 C13 C12 114.18(14)
C14 C13 C10 114.40(14)
C14 C13 C19 118.12(14)
C10 C13 C12 87.48(13)
C10 C13 C19 111.82(14)
C19 C13 C12 106.57(14)
C3 C2 H2A 111.6
C3 C2 C15 108.51(14)
C3 C2 C1 107.87(14)
C15 C2 H2A 111.6
C1 C2 H2A 111.6
C1 C2 C15 105.24(13)
H16A C16 H16B 109.5
H16A C16 H16C 109.5
H16B C16 H16C 109.5
C1 C16 H16A 109.5
C1 C16 H16B 109.5
C1 C16 H16C 109.5
C13 C19 H19A 109.5
C13 C19 H19B 109.5
C13 C19 H19C 109.5
H19A C19 H19B 109.5
H19A C19 H19C 109.5
H19B C19 H19C 109.5
O2 C15 C14 110.33(13)
O2 C15 C2 112.00(14)
O2 C15 H15 110.0
C14 C15 C2 104.52(13)
C14 C15 H15 110.0
C2 C15 H15 110.0
C5 C18 H18A 109.5
C5 C18 H18B 109.5
C5 C18 H18C 109.5
H18A C18 H18B 109.5
H18A C18 H18C 109.5
H18B C18 H18C 109.5
O1 C11 C12 133.54(18)
O1 C11 C10 135.35(18)
C10 C11 C12 91.10(13)
C14 C6 C1 99.64(13)
C5 C6 C14 112.39(13)
C5 C6 C1 111.21(13)
C7 C6 C14 110.84(13)
C7 C6 C5 109.88(14)
C7 C6 C1 112.59(13)
C17 C1 C2 111.79(14)
C17 C1 C16 105.64(14)
C17 C1 C6 116.22(14)
C2 C1 C6 99.52(13)
C16 C1 C2 110.02(14)
C16 C1 C6 113.67(13)
C8 C7 H7A 108.1
C8 C7 H7B 108.1
C6 C7 C8 116.77(14)
C6 C7 H7A 108.1
C6 C7 H7B 108.1
H7A C7 H7B 107.3
C3 C4 C5 116.08(15)
C3 C4 H4A 108.3
C3 C4 H4B 108.3
C5 C4 H4A 108.3
C5 C4 H4B 108.3
H4A C4 H4B 107.4

loop_
_geom_bond_atom_site_label_1
_geom_bond_atom_site_label_2
_geom_bond_distance
O1 C11 1.213(2)
O2 H2 0.8400
O2 C15 1.426(2)
O3 C3 1.227(2)
C12 H12A 0.9900
C12 H12B 0.9900
C12 C13 1.579(2)
C12 C11 1.533(2)
C9 C10 1.342(3)
C9 C8 1.505(2)
C9 C20 1.505(2)
C17 H17A 0.9800
C17 H17B 0.9800
C17 H17C 0.9800
C17 C1 1.535(2)
C14 H14 1.0000
C14 C13 1.533(2)
C14 C15 1.541(2)
C14 C6 1.566(2)
C3 C2 1.502(2)
C3 C4 1.508(2)
C10 C13 1.536(2)
C10 C11 1.485(2)
C8 H8A 0.9900
C8 H8B 0.9900
C8 C7 1.544(2)
C20 H20A 0.9800
C20 H20B 0.9800
C20 H20C 0.9800
C5 H5 1.0000
C5 C18 1.541(3)
C5 C6 1.559(2)
C5 C4 1.553(2)
C13 C19 1.538(2)
C2 H2A 1.0000
C2 C15 1.558(2)
C2 C1 1.555(2)
C16 H16A 0.9800
C16 H16B 0.9800
C16 H16C 0.9800
C16 C1 1.541(2)
C19 H19A 0.9800
C19 H19B 0.9800
C19 H19C 0.9800
C15 H15 1.0000
C18 H18A 0.9800
C18 H18B 0.9800
C18 H18C 0.9800
C6 C1 1.580(2)
C6 C7 1.537(2)
C7 H7A 0.9900
C7 H7B 0.9900
C4 H4A 0.9900
C4 H4B 0.9900

loop_
_geom_torsion_atom_site_label_1
_geom_torsion_atom_site_label_2
_geom_torsion_atom_site_label_3
_geom_torsion_atom_site_label_4
_geom_torsion
O3 C3 C2 C15 122.42(18)
O3 C3 C2 C1 -124.05(19)
O3 C3 C4 C5 149.35(18)
C9 C10 C13 C12 -151.4(2)
C9 C10 C13 C14 -35.9(3)
C9 C10 C13 C19 101.7(2)
C9 C10 C11 O1 -25.9(3)
C9 C10 C11 C12 152.61(19)
C9 C8 C7 C6 -74.3(2)
C14 C6 C1 C17 -168.65(14)
C14 C6 C1 C2 -48.51(14)
C14 C6 C1 C16 68.40(16)
C14 C6 C7 C8 73.66(19)
C3 C2 C15 O2 -144.16(14)
C3 C2 C15 C14 96.39(15)
C3 C2 C1 C17 49.96(18)
C3 C2 C1 C16 167.00(14)
C3 C2 C1 C6 -73.36(15)
C10 C9 C8 C7 48.7(2)
C8 C9 C10 C13 -4.6(3)
C8 C9 C10 C11 -162.28(17)
C20 C9 C10 C13 175.71(19)
C20 C9 C10 C11 18.1(3)
C20 C9 C8 C7 -131.61(17)
C5 C6 C1 C17 -49.94(19)
C5 C6 C1 C2 70.20(16)
C5 C6 C1 C16 -172.89(14)
C5 C6 C7 C8 -51.16(19)
C13 C12 C11 O1 -169.7(2)
C13 C12 C11 C10 11.79(13)
C13 C14 C15 O2 89.33(17)
C13 C14 C15 C2 -150.10(14)
C13 C14 C6 C5 55.32(19)
C13 C14 C6 C1 173.15(14)
C13 C14 C6 C7 -68.06(18)
C13 C10 C11 O1 169.4(2)
C13 C10 C11 C12 -12.12(13)
C2 C3 C4 C5 -32.9(2)
C15 C14 C13 C12 -73.06(18)
C15 C14 C13 C10 -171.73(14)
C15 C14 C13 C19 53.4(2)
C15 C14 C6 C5 -79.45(16)
C15 C14 C6 C1 38.38(15)
C15 C14 C6 C7 157.17(13)
C15 C2 C1 C17 165.66(14)
C15 C2 C1 C16 -77.30(16)
C15 C2 C1 C6 42.33(15)
C18 C5 C6 C14 -168.57(15)
C18 C5 C6 C1 80.69(18)
C18 C5 C6 C7 -44.65(19)
C18 C5 C4 C3 -105.63(18)
C11 C12 C13 C14 -127.10(14)
C11 C12 C13 C10 -11.40(12)
C11 C12 C13 C19 100.63(15)
C11 C10 C13 C12 11.77(13)
C11 C10 C13 C14 127.26(15)
C11 C10 C13 C19 -95.08(16)
C6 C14 C13 C12 156.14(14)
C6 C14 C13 C10 57.5(2)
C6 C14 C13 C19 -77.4(2)
C6 C14 C15 O2 -133.18(14)
C6 C14 C15 C2 -12.61(16)
C6 C5 C4 C3 27.4(2)
C1 C2 C15 O2 100.59(15)
C1 C2 C15 C14 -18.87(16)
C1 C6 C7 C8 -175.70(15)
C7 C6 C1 C17 73.87(18)
C7 C6 C1 C2 -165.99(14)
C7 C6 C1 C16 -49.1(2)
C4 C3 C2 C15 -55.3(2)
C4 C3 C2 C1 58.3(2)
C4 C5 C6 C14 62.10(18)
C4 C5 C6 C1 -48.64(19)
C4 C5 C6 C7 -173.98(14)
